data_7236397
loop_
_publ_author_name
'Kommu, Nagarjuna'
'Balaraju, M.'
'Ghule, Vikas D.'
'Sahoo, Akhila K.'

_publ_section_title
;
 Synthetic manifestation of nitro substituted tetrazole-N-(hetero)aryl
 derivatives and energetic studies
;
_journal_issue 16
_journal_name_full 'Journal of Materials Chemistry A'
_journal_page_first 7366
_journal_paper_doi 10.1039/C6TA10621H
_journal_volume 5
_journal_year 2017
_chemical_formula_sum 'C8 H6 N6 O4'
_chemical_formula_weight 250.19
_space_group_IT_number 19
_space_group_name_Hall 'P 2ac 2ab'
_space_group_name_H-M_alt 'P 21 21 21'
_symmetry_cell_setting orthorhombic
_symmetry_space_group_name_Hall 'P 2ac 2ab'
_symmetry_space_group_name_H-M 'P 21 21 21'
_atom_sites_solution_hydrogens geom
_atom_sites_solution_primary direct
_atom_sites_solution_secondary difmap
_audit_creation_method SHELXL-97
_audit_update_record
;
2016-11-07 deposited with the CCDC.
2017-03-16 downloaded from the CCDC.
;
_cell_angle_alpha 90.00
_cell_angle_beta 90.00
_cell_angle_gamma 90.00
_cell_formula_units_Z 4
_cell_length_a 5.790(3)
_cell_length_b 13.286(7)
_cell_length_c 13.788(7)
_cell_measurement_reflns_used 4472
_cell_measurement_temperature 273(2)
_cell_measurement_theta_max 26.24
_cell_measurement_theta_min 2.95
_cell_volume 1060.7(10)
_computing_cell_refinement 'Bruker SMART'
_computing_data_collection 'Bruker SMART'
_computing_data_reduction 'Bruker SAINT'
_computing_molecular_graphics 'Mercury v. 1.3 (CCDC)'
_computing_publication_material 'SHELXL-97 (Sheldrick, 1997)'
_computing_structure_refinement 'SHELXL-97 (Sheldrick, 1997)'
_computing_structure_solution 'SHELXS-97 (Sheldrick, 1990)'
_diffrn_ambient_temperature 273(2)
_diffrn_measured_fraction_theta_full 0.977
_diffrn_measured_fraction_theta_max 0.977
_diffrn_measurement_device_type 'CCD area detector'
_diffrn_measurement_method 'phi and omega scans'
_diffrn_radiation_monochromator graphite
_diffrn_radiation_source 'fine-focus sealed tube'
_diffrn_radiation_type MoK\a
_diffrn_radiation_wavelength 0.71073
_diffrn_reflns_av_R_equivalents 0.0519
_diffrn_reflns_av_sigmaI/netI 0.0410
_diffrn_reflns_limit_h_max 7
_diffrn_reflns_limit_h_min -7
_diffrn_reflns_limit_k_max 16
_diffrn_reflns_limit_k_min -16
_diffrn_reflns_limit_l_max 16
_diffrn_reflns_limit_l_min -16
_diffrn_reflns_number 9588
_diffrn_reflns_theta_full 26.55
_diffrn_reflns_theta_max 26.55
_diffrn_reflns_theta_min 2.13
_exptl_absorpt_coefficient_mu 0.129
_exptl_absorpt_correction_T_max 1.00
_exptl_absorpt_correction_T_min 0.9706
_exptl_absorpt_correction_type empirical
_exptl_absorpt_process_details Sadabs
_exptl_crystal_colour colorless
_exptl_crystal_density_diffrn 1.567
_exptl_crystal_density_method 'not measured'
_exptl_crystal_description plate
_exptl_crystal_F_000 512
_exptl_crystal_size_max 0.2
_exptl_crystal_size_mid 0.1
_exptl_crystal_size_min 0.09
_refine_diff_density_max 0.119
_refine_diff_density_min -0.157
_refine_diff_density_rms 0.039
_refine_ls_abs_structure_details 'Flack H D (1983), Acta Cryst. A39, 876-881'
_refine_ls_abs_structure_Flack 0.9(15)
_refine_ls_extinction_method none
_refine_ls_goodness_of_fit_ref 1.019
_refine_ls_hydrogen_treatment mixed
_refine_ls_matrix_type full
_refine_ls_number_parameters 164
_refine_ls_number_reflns 2149
_refine_ls_number_restraints 0
_refine_ls_restrained_S_all 1.019
_refine_ls_R_factor_all 0.0644
_refine_ls_R_factor_gt 0.0400
_refine_ls_shift/su_max 0.000
_refine_ls_shift/su_mean 0.000
_refine_ls_structure_factor_coef Fsqd
_refine_ls_weighting_details 'calc w=1/[\s^2^(Fo^2^)+(0.0429P)^2^+0.0000P] where P=(Fo^2^+2Fc^2^)/3'
_refine_ls_weighting_scheme calc
_refine_ls_wR_factor_gt 0.0789
_refine_ls_wR_factor_ref 0.0845
_reflns_number_gt 1647
_reflns_number_total 2149
_reflns_threshold_expression >2sigma(I)
_cod_data_source_file c6ta10621h2.cif
_cod_data_source_block aks244
_cod_depositor_comments
;
The following automatic conversions were performed:

data item '_symmetry_cell_setting' value 'Orthorhombic' was changed
to 'orthorhombic' in accordance with the
/home/saulius/struct/COD-crude-data/automatic-downloads/DataCite-retrospective/RSC/depositions/lib/dictionaries/cif_core.dic
dictionary named 'cif_core.dic' version 2.4.2 last updated on
2011-04-26.

Automatic conversion script
Id: cif_fix_values 6909 2019-04-08 15:41:33Z antanas 
;
_cod_original_cell_volume 1060.7(9)
_cod_database_code 7236397

loop_
_symmetry_equiv_pos_as_xyz
'x, y, z'
'-x+1/2, -y, z+1/2'
'-x, y+1/2, -z+1/2'
'x+1/2, -y+1/2, -z'

loop_
_atom_site_label
_atom_site_type_symbol
_atom_site_fract_x
_atom_site_fract_y
_atom_site_fract_z
_atom_site_U_iso_or_equiv
_atom_site_adp_type
_atom_site_occupancy
_atom_site_symmetry_multiplicity
_atom_site_calc_flag
_atom_site_refinement_flags
N1 N -0.0435(2) 0.80392(11) 0.19297(9) 0.0462(4) Uani 1 1 d .
N5 N 0.6001(3) 1.02067(13) 0.41884(13) 0.0574(4) Uani 1 1 d .
C4 C 0.1252(3) 0.84998(13) 0.35107(12) 0.0427(4) Uani 1 1 d .
C1 C 0.4206(3) 0.98555(14) 0.25580(12) 0.0491(5) Uani 1 1 d .
C3 C 0.2785(3) 0.90620(14) 0.40437(12) 0.0460(5) Uani 1 1 d .
H3 H 0.2821 0.9010 0.4716 0.055 Uiso 1 1 calc R
N6 N -0.0215(3) 0.77742(13) 0.40322(10) 0.0513(4) Uani 1 1 d .
O3 O -0.1153(3) 0.80701(11) 0.47710(10) 0.0780(5) Uani 1 1 d .
C6 C 0.2568(3) 0.92978(15) 0.20568(12) 0.0489(5) Uani 1 1 d .
H6 H 0.2425 0.9394 0.1391 0.059 Uiso 1 1 calc R
C5 C 0.1138(3) 0.86060(13) 0.25050(11) 0.0426(4) Uani 1 1 d .
O4 O -0.0361(3) 0.69192(11) 0.37124(9) 0.0660(4) Uani 1 1 d .
C2 C 0.4270(3) 0.97040(13) 0.35663(11) 0.0441(4) Uani 1 1 d .
N4 N -0.2032(3) 0.71517(15) 0.08076(12) 0.0718(5) Uani 1 1 d .
O2 O 0.7851(3) 1.04192(13) 0.38251(12) 0.0836(5) Uani 1 1 d .
O1 O 0.5529(3) 1.03462(11) 0.50403(10) 0.0768(5) Uani 1 1 d .
N2 N -0.2699(3) 0.79725(15) 0.21583(13) 0.0675(5) Uani 1 1 d .
C7 C -0.0093(4) 0.75382(15) 0.11061(12) 0.0590(6) Uani 1 1 d .
H7 H 0.1320 0.7474 0.0791 0.071 Uiso 1 1 calc R
N3 N -0.3627(3) 0.74407(15) 0.14714(13) 0.0739(6) Uani 1 1 d .
C8 C 0.5742(4) 1.05634(17) 0.19926(15) 0.0693(6) Uani 1 1 d .
H8A H 0.5186 1.0617 0.1339 0.104 Uiso 1 1 calc R
H8B H 0.7293 1.0307 0.1988 0.104 Uiso 1 1 calc R
H8C H 0.5725 1.1216 0.2292 0.104 Uiso 1 1 calc R

loop_
_atom_site_aniso_label
_atom_site_aniso_U_11
_atom_site_aniso_U_22
_atom_site_aniso_U_33
_atom_site_aniso_U_23
_atom_site_aniso_U_13
_atom_site_aniso_U_12
N1 0.0435(8) 0.0516(10) 0.0436(7) 0.0026(7) 0.0000(7) 0.0031(8)
N5 0.0571(11) 0.0464(10) 0.0688(11) -0.0023(8) -0.0079(9) 0.0017(9)
C4 0.0445(10) 0.0411(11) 0.0426(8) 0.0027(8) 0.0058(8) 0.0040(10)
C1 0.0461(11) 0.0473(11) 0.0539(10) 0.0055(9) 0.0070(9) 0.0017(10)
C3 0.0555(12) 0.0436(11) 0.0389(8) 0.0011(8) 0.0004(8) 0.0050(10)
N6 0.0545(9) 0.0518(11) 0.0475(8) 0.0073(8) 0.0048(7) -0.0015(9)
O3 0.0956(11) 0.0763(11) 0.0621(8) -0.0022(8) 0.0365(8) -0.0106(10)
C6 0.0503(11) 0.0584(12) 0.0379(8) 0.0070(9) 0.0036(8) 0.0045(11)
C5 0.0394(11) 0.0448(11) 0.0435(9) 0.0013(8) -0.0010(8) 0.0036(9)
O4 0.0817(10) 0.0479(9) 0.0683(8) 0.0028(7) 0.0058(8) -0.0082(8)
C2 0.0445(10) 0.0396(10) 0.0483(9) -0.0030(8) 0.0012(8) 0.0049(10)
N4 0.0761(13) 0.0737(14) 0.0655(10) -0.0051(10) -0.0136(10) -0.0051(12)
O2 0.0605(10) 0.0912(13) 0.0990(11) -0.0014(10) -0.0030(9) -0.0212(9)
O1 0.0866(12) 0.0824(11) 0.0614(8) -0.0169(8) -0.0127(8) -0.0003(10)
N2 0.0418(10) 0.0865(14) 0.0741(10) -0.0054(10) 0.0008(8) -0.0006(10)
C7 0.0602(13) 0.0683(14) 0.0485(10) -0.0058(10) -0.0021(9) -0.0007(12)
N3 0.0591(12) 0.0839(15) 0.0788(11) 0.0003(11) -0.0145(10) -0.0107(11)
C8 0.0692(15) 0.0721(15) 0.0667(12) 0.0107(11) 0.0125(12) -0.0118(13)

loop_
_atom_type_symbol
_atom_type_description
_atom_type_scat_dispersion_real
_atom_type_scat_dispersion_imag
_atom_type_scat_source
C C 0.0033 0.0016 'International Tables Vol C Tables 4.2.6.8 and 6.1.1.4'
H H 0.0000 0.0000 'International Tables Vol C Tables 4.2.6.8 and 6.1.1.4'
N N 0.0061 0.0033 'International Tables Vol C Tables 4.2.6.8 and 6.1.1.4'
O O 0.0106 0.0060 'International Tables Vol C Tables 4.2.6.8 and 6.1.1.4'

loop_
_geom_angle_atom_site_label_1
_geom_angle_atom_site_label_2
_geom_angle_atom_site_label_3
_geom_angle
C7 N1 N2 108.12(16)
C7 N1 C5 130.12(16)
N2 N1 C5 121.71(15)
O2 N5 O1 123.98(18)
O2 N5 C2 117.58(17)
O1 N5 C2 118.37(17)
C3 C4 C5 120.49(17)
C3 C4 N6 117.88(15)
C5 C4 N6 121.62(17)
C6 C1 C2 115.74(17)
C6 C1 C8 118.53(16)
C2 C1 C8 125.73(18)
C4 C3 C2 118.97(15)
O3 N6 O4 124.78(16)
O3 N6 C4 116.98(16)
O4 N6 C4 118.21(15)
C5 C6 C1 122.78(15)
C6 C5 C4 118.89(17)
C6 C5 N1 119.06(15)
C4 C5 N1 122.04(17)
C3 C2 C1 122.99(17)
C3 C2 N5 115.17(15)
C1 C2 N5 121.82(17)
C7 N4 N3 105.22(17)
N3 N2 N1 105.49(17)
N4 C7 N1 109.78(19)
N2 N3 N4 111.39(18)

loop_
_geom_bond_atom_site_label_1
_geom_bond_atom_site_label_2
_geom_bond_distance
N1 C7 1.331(2)
N1 N2 1.351(2)
N1 C5 1.424(2)
N5 O2 1.215(2)
N5 O1 1.220(2)
N5 C2 1.479(2)
C4 C3 1.373(2)
C4 C5 1.395(2)
C4 N6 1.472(2)
C1 C6 1.388(3)
C1 C2 1.405(2)
C1 C8 1.511(3)
C3 C2 1.379(2)
N6 O3 1.2196(19)
N6 O4 1.221(2)
C6 C5 1.383(3)
N4 C7 1.302(3)
N4 N3 1.356(3)
N2 N3 1.298(2)
